data_2010783
loop_
_publ_author_name
'Norman, Nicholas C.'
'Orpen, A. Guy'
'Quayle, Michael J.'
'Rice, Craig R.'

_publ_section_title
;
 Three sulfur-containing diborane(4) compounds
;
_journal_issue 4
_journal_name_full 'Acta Crystallographica Section C'
_journal_page_first 440
_journal_page_last 444
_journal_paper_doi 10.1107/S0108270199014778
_journal_volume 56
_journal_year 2000
_chemical_formula_sum 'C8 H4 B2 S6'
_chemical_formula_weight 314.10
_chemical_name_systematic
;
2,2'-bi(1,3,5,2-trithiaborapentalene)
;
_space_group_IT_number 14
_symmetry_cell_setting monoclinic
_symmetry_space_group_name_Hall '-P 2ybc'
_symmetry_space_group_name_H-M 'P 1 21/c 1'
_audit_creation_method SHELXL
_cell_angle_alpha 90.00
_cell_angle_beta 90.04(3)
_cell_angle_gamma 90.00
_cell_formula_units_Z 2
_cell_length_a 13.549(2)
_cell_length_b 7.525(2)
_cell_length_c 5.891(4)
_cell_measurement_reflns_used 62
_cell_measurement_temperature 173(2)
_cell_measurement_theta_max 50
_cell_measurement_theta_min 5
_cell_volume 600.6(4)
_computing_cell_refinement 'SAINT (Siemens, 1995a)'
_computing_data_collection 'SMART (Siemens, 1995a)'
_computing_data_reduction SAINT
_computing_molecular_graphics SHELXTL
_computing_publication_material SHELXTL
_computing_structure_refinement SHELXTL
_computing_structure_solution 'SHELXTL (Siemens, 1995b)'
_diffrn_ambient_temperature 123(2)
_diffrn_detector_area_resol_mean 60
_diffrn_measured_fraction_theta_max 97.6
_diffrn_measurement_device 'Siemens SMART CCD area detector'
_diffrn_measurement_method '\w rotation with narrow frame'
_diffrn_radiation_monochromator graphite
_diffrn_radiation_source 'fine-focus sealed tube'
_diffrn_radiation_type MoK\a
_diffrn_radiation_wavelength .71073
_diffrn_reflns_av_R_equivalents .047
_diffrn_reflns_av_sigmaI/netI .062
_diffrn_reflns_limit_h_max 17
_diffrn_reflns_limit_h_min -13
_diffrn_reflns_limit_k_max 9
_diffrn_reflns_limit_k_min -9
_diffrn_reflns_limit_l_max 7
_diffrn_reflns_limit_l_min -7
_diffrn_reflns_number 3856
_diffrn_reflns_theta_full 29.2
_diffrn_reflns_theta_max 27.52
_diffrn_reflns_theta_min 2.71
_diffrn_standards_decay_% <1
_exptl_absorpt_coefficient_mu 1.10
_exptl_absorpt_correction_T_max .88
_exptl_absorpt_correction_T_min .37
_exptl_absorpt_correction_type 'SADABS (Sheldrick, 1996)'
_exptl_crystal_colour colourless
_exptl_crystal_density_diffrn 1.737
_exptl_crystal_density_meas ?
_exptl_crystal_description plate
_exptl_crystal_F_000 316
_exptl_crystal_size_max .55
_exptl_crystal_size_mid .40
_exptl_crystal_size_min .01
_refine_diff_density_max 1.12
_refine_diff_density_min -.71
_refine_ls_extinction_method none
_refine_ls_goodness_of_fit_all .984
_refine_ls_goodness_of_fit_ref 1.06
_refine_ls_hydrogen_treatment constr
_refine_ls_matrix_type full
_refine_ls_number_parameters 74
_refine_ls_number_reflns 1382
_refine_ls_number_restraints 0
_refine_ls_restrained_S_all .998
_refine_ls_restrained_S_obs 1.061
_refine_ls_R_factor_all .063
_refine_ls_R_factor_gt .055
_refine_ls_shift/su_max .001
_refine_ls_shift/su_mean .000
_refine_ls_structure_factor_coef Fsqd
_refine_ls_weighting_details 'w = 1/[\s^2^(Fo^2^)+(0.0882P)^2^] where P = [max(Fo^2^,0)+2Fc^2^]/3'
_refine_ls_weighting_scheme calc
_refine_ls_wR_factor_all .139
_refine_ls_wR_factor_ref .135
_reflns_number_gt 1150
_reflns_number_total 1383
_reflns_observed_criterion I>2\s(I)
_cod_data_source_file bk1489.cif
_cod_data_source_block I
_cod_depositor_comments
;
The following automatic conversions were performed:

'_exptl_crystal_density_meas' value 'not measured' was changed to '?'
- the value is perceived as not measured.

Automatic conversion script
Id: cif_fix_values 3008 2015-01-20 13:52:24Z robertas 

The following automatic conversions were performed:

'_refine_ls_weighting_scheme' value 'calc w =
1/[\s^2^(Fo^2^)+(0.0882P)^2^] where P = [max(Fo^2^,0)+2Fc^2^]/3' was
changed to 'calc'. New tag '_refine_ls_weighting_details' was
created. The value of the new tag was set to 'w =
1/[\s^2^(Fo^2^)+(0.0882P)^2^] where P = [max(Fo^2^,0)+2Fc^2^]/3'.

Automatic conversion script
Id: cif_fix_values 3143 2015-03-26 13:38:13Z robertas 
;
_cod_original_sg_symbol_H-M 'P 21/c'
_cod_database_code 2010783
_cod_database_fobs_code 2010783

loop_
_symmetry_equiv_pos_as_xyz
'x, y, z'
'-x, y+1/2, -z+1/2'
'-x, -y, -z'
'x, -y-1/2, z-1/2'

loop_
_atom_site_aniso_label
_atom_site_aniso_U_11
_atom_site_aniso_U_22
_atom_site_aniso_U_33
_atom_site_aniso_U_12
_atom_site_aniso_U_13
_atom_site_aniso_U_23
B1 .028(3) .005(2) .017(2) .000(2) -.001(2) .002(2)
S1 .0223(6) .0135(6) .0195(6) -.0002(5) .0011(5) .0022(4)
S2 .0249(7) .0140(6) .0200(6) -.0006(5) .0012(6) .0026(4)
S3 .0226(6) .0281(8) .0353(7) .0037(6) .0002(7) -.0014(6)
C1 .026(3) .010(3) .023(3) .003(2) .002(2) -.001(2)
C2 .025(3) .014(2) .020(3) .003(2) .000(2) -.005(2)
C3 .029(3) .018(3) .025(3) .000(2) -.001(2) .000(2)
C4 .026(3) .023(3) .024(3) .001(2) .005(3) -.001(2)

loop_
_atom_site_label
_atom_site_fract_x
_atom_site_fract_y
_atom_site_fract_z
_atom_site_U_iso_or_equiv
_atom_site_thermal_displace_type
_atom_site_calc_flag
_atom_site_refinement_flags
_atom_site_occupancy
_atom_site_disorder_group
_atom_site_type_symbol
B1 .9409(5) .4994(7) .4593(10) .0167(11) Uani d . 1 . B
S1 .90031(10) .5845(2) .1893(2) .0184(3) Uani d . 1 . S
S2 .84291(11) .4094(2) .6327(2) .0196(3) Uani d . 1 . S
S3 .58766(11) .5154(2) .2313(3) .0287(4) Uani d . 1 . S
C1 .7475(4) .4611(7) .4425(9) .0200(11) Uani d . 1 . C
C2 .7746(4) .5453(7) .2345(9) .0194(11) Uani d . 1 . C
C3 .6950(4) .5837(7) .1018(10) .0239(12) Uani d . 1 . C
H3 .6983 .6403 -.0422 .029 Uiso calc R 1 . H
C4 .6481(4) .4350(7) .4660(9) .0242(12) Uani d . 1 . C
H4 .6172 .3807 .5930 .029 Uiso calc R 1 . H

loop_
_atom_type_symbol
_atom_type_description
_atom_type_scat_dispersion_real
_atom_type_scat_dispersion_imag
_atom_type_scat_source
C C .0033 .0016 'International Tables Vol C Tables 4.2.6.8 and 6.1.1.4'
H H .0000 .0000 'International Tables Vol C Tables 4.2.6.8 and 6.1.1.4'
B B .0013 .0007 'International Tables Vol C Tables 4.2.6.8 and 6.1.1.4'
S S .1246 .1234 'International Tables Vol C Tables 4.2.6.8 and 6.1.1.4'

loop_
_geom_angle_atom_site_label_1
_geom_angle_atom_site_label_2
_geom_angle_atom_site_label_3
_geom_angle_site_symmetry_1
_geom_angle_site_symmetry_3
_geom_angle
_geom_angle_publ_flag
B1 B1 S1 3_766 . 122.9(5) y
B1 B1 S2 3_766 . 123.0(5) y
S1 B1 S2 . . 114.1(3) y
C2 S1 B1 . . 95.9(3) y
C2 S1 S1 . 4_576 89.6(2) n
B1 S1 S1 . 4_576 63.6(2) y
C1 S2 B1 . . 95.6(3) y
C1 S2 S1 . 1_556 131.0(2) n
B1 S2 S1 . 1_556 102.6(2) n
C1 S2 S2 . 4_566 129.4(2) n
B1 S2 S2 . 4_566 132.5(2) n
S1 S2 S2 1_556 4_566 61.80(4) n
C4 S3 C3 . . 93.4(3) y
C4 S3 S3 . 3_665 153.7(2) y
C3 S3 S3 . 3_665 103.9(2) y
C4 C1 C2 . . 113.8(5) y
C4 C1 S2 . . 129.0(4) y
C2 C1 S2 . . 117.2(4) y
C3 C2 C1 . . 112.5(5) y
C3 C2 S1 . . 130.3(4) y
C1 C2 S1 . . 117.1(4) y
C2 C3 S3 . . 110.5(4) y
C1 C4 S3 . . 109.7(4) y

loop_
_geom_bond_atom_site_label_1
_geom_bond_atom_site_label_2
_geom_bond_site_symmetry_2
_geom_bond_distance
_geom_bond_publ_flag
B1 B1 3_766 1.672(12) y
B1 S1 . 1.800(6) y
B1 S2 . 1.807(6) y
S1 C2 . 1.749(5) n
S2 C1 . 1.753(6) y
S2 S1 1_556 3.618(3) n
S2 S2 4_566 3.799(2) n
S3 C4 . 1.717(6) y
S3 C3 . 1.722(6) y
S3 S3 3_665 3.621(4) n
C1 C4 . 1.368(8) n
C1 C2 . 1.428(8) n
C2 C3 . 1.362(7) n
